data_2004879
loop_
_publ_author_name
'Burd, C. J.'
'Dobson, A. J.'
'Gerkin, R. E.'

_publ_section_title
;
 Redetermination of Octahydrochrysene
;
_journal_issue 5
_journal_name_full 'Acta Crystallographica Section C'
_journal_page_first 1241
_journal_page_last 1243
_journal_paper_doi 10.1107/S0108270195015460
_journal_volume 52
_journal_year 1996
_chemical_formula_moiety 'C18 H20'
_chemical_formula_sum 'C18 H20'
_chemical_formula_weight 236.36
_chemical_name_common Octahydrochrysene
_chemical_name_systematic ' 1,2,3,4,7,8,9,10-octahydrochrysene'
_space_group_IT_number 14
_symmetry_cell_setting monoclinic
_symmetry_space_group_name_Hall '-P 2ybc'
_symmetry_space_group_name_H-M 'P 1 21/c 1'
_cell_angle_alpha 90
_cell_angle_beta 100.793(6)
_cell_angle_gamma 90
_cell_formula_units_Z 2
_cell_length_a 9.1293(7)
_cell_length_b 7.2499(6)
_cell_length_c 10.0753(8)
_cell_measurement_reflns_used 25
_cell_measurement_temperature 296
_cell_measurement_theta_max 17.5
_cell_measurement_theta_min 14.3
_cell_volume 655.05(9)
_computing_cell_refinement 'MSC/AFC Diffractometer Control Software'
_computing_data_collection
;
MSC/AFC Diffractometer Control Software
(Molecular Structure Corporation, 1988)
;
_computing_data_reduction 'TEXSAN (Molecular Structure Corporation, 1989)'
_computing_molecular_graphics 'ORTEPII (Johnson, 1976)'
_computing_publication_material TEXSAN
_computing_structure_refinement TEXSAN
_computing_structure_solution 'SHELXS86 (Sheldrick, 1985)'
_diffrn_ambient_temperature 296
_diffrn_measurement_device 'Rigaku AFC5S'
_diffrn_measurement_method \w
_diffrn_radiation_monochromator graphite
_diffrn_radiation_source 'X-ray tube'
_diffrn_radiation_type MoK\a
_diffrn_radiation_wavelength 0.71073
_diffrn_reflns_av_R_equivalents 0.038
_diffrn_reflns_limit_h_max 11
_diffrn_reflns_limit_h_min 0
_diffrn_reflns_limit_k_max 9
_diffrn_reflns_limit_k_min 0
_diffrn_reflns_limit_l_max 12
_diffrn_reflns_limit_l_min -13
_diffrn_reflns_number 1634
_diffrn_reflns_theta_max 27.50
_diffrn_reflns_theta_min 2.00
_diffrn_standards_decay_% '+-2.6 variation'
_diffrn_standards_interval_count 150
_diffrn_standards_number 6
_exptl_absorpt_coefficient_mu 0.062
_exptl_absorpt_correction_type none
_exptl_crystal_colour 'faintly amber'
_exptl_crystal_density_diffrn 1.198
_exptl_crystal_density_meas ?
_exptl_crystal_description prism
_exptl_crystal_F_000 256
_exptl_crystal_size_max 0.39
_exptl_crystal_size_mid 0.35
_exptl_crystal_size_min 0.23
_refine_diff_density_max 0.18
_refine_diff_density_min -0.19
_refine_ls_extinction_coef 8E-6(1)
_refine_ls_extinction_method 'Zachariasen (1963, 1968)'
_refine_ls_goodness_of_fit_obs 1.76
_refine_ls_hydrogen_treatment 'All H atoms refined isotropically'
_refine_ls_matrix_type full
_refine_ls_number_parameters 123
_refine_ls_number_reflns 947
_refine_ls_R_factor_obs 0.045
_refine_ls_shift/esd_max <0.01
_refine_ls_structure_factor_coef F
_refine_ls_weighting_details 'w = 1/\s~F~^2^'
_refine_ls_weighting_scheme calc
_refine_ls_wR_factor_obs 0.053
_reflns_number_observed 1014
_reflns_number_total 1729
_reflns_observed_criterion 'I >3.0\s~I~'
_cod_data_source_file fg1138.cif
_cod_data_source_block octahydrochrysene
_cod_depositor_comments
;
The following automatic conversions were performed:
'_symmetry_cell_setting' value 'Monoclinic' changed to 'monoclinic'
according to '/home/saulius/struct/CIF-dictionaries/cif_core.dic'
dictionary named 'cif_core.dic' version 2.4.1 from 2010-06-29.

Automatic conversion script
Id: cif_fix_enum 1527 2010-12-29 10:47:43Z saulius 

The following automatic conversions were performed:

'_symmetry_cell_setting' value 'Monoclinic' changed to 'monoclinic'
according to /home/saulius/struct/CIF-dictionaries/cif_core.dic
dictionary named 'cif_core.dic' version 2.4.1 from 2010-06-29.

Automatic conversion script
Id: cif_fix_values 1715 2011-07-08 13:25:40Z adriana 

The following automatic conversions were performed:

'_exptl_crystal_density_meas' value 'none' was changed to '?' - the
value is perceived as not measured.

Automatic conversion script
Id: cif_fix_values 3008 2015-01-20 13:52:24Z robertas 

The following automatic conversions were performed:

'_refine_ls_weighting_scheme' value 'w = 1/\s~F~^2^' was changed to
'calc'. New tag '_refine_ls_weighting_details' was created. The value
of the new tag was set to 'w = 1/\s~F~^2^'.

Automatic conversion script
Id: cif_fix_values 3143 2015-03-26 13:38:13Z robertas 
;
_cod_original_sg_symbol_H-M 'P 21/c'
_cod_database_code 2004879

loop_
_symmetry_equiv_pos_as_xyz
x,y,z
'-x, 1/2 +y, 1/2 -z'
'-x, -y, -z'
'x, 1/2 -y, 1/2 + z'

loop_
_atom_site_aniso_label
_atom_site_aniso_U_11
_atom_site_aniso_U_22
_atom_site_aniso_U_33
_atom_site_aniso_U_12
_atom_site_aniso_U_13
_atom_site_aniso_U_23
C1 0.0430(10) 0.0580(10) 0.0550(10) -0.0010(10) 0.0150(10) 0.0050(10)
C2 0.0570(10) 0.0610(10) 0.0570(10) 0.0150(10) 0.0240(10) 0.0040(10)
C3 0.0580(10) 0.0530(10) 0.0610(10) 0.0130(10) 0.0170(10) -0.0060(10)
C4 0.0530(10) 0.0410(10) 0.0460(10) 0.0030(10) 0.0130(10) -0.0070(10)
C5 0.0480(10) 0.0330(10) 0.0480(10) -0.0080(10) 0.0110(10) -0.0070(10)
C6 0.0440(10) 0.0380(10) 0.0550(10) -0.0110(10) 0.0120(10) -0.0020(10)
C7 0.0370(10) 0.0410(10) 0.0400(10) 0.0000(10) 0.0060(10) 0.0040(10)
C8 0.0390(10) 0.0350(10) 0.0330(10) 0.0010(10) 0.0040(10) -0.0010(10)
C9 0.0390(10) 0.0300(10) 0.0330(10) -0.0030(10) 0.0060(10) 0.0000(10)

loop_
_atom_site_label
_atom_site_fract_x
_atom_site_fract_y
_atom_site_fract_z
_atom_site_U_iso_or_equiv
_atom_site_thermal_displace_type
_atom_site_type_symbol
C1 -0.3555(2) -0.0178(3) 0.1858(2) 0.0509(6) Uij C
C2 -0.3334(3) 0.1400(3) 0.2876(2) 0.0569(7) Uij C
C3 -0.2930(3) 0.3140(3) 0.2211(2) 0.0565(7) Uij C
C4 -0.1441(2) 0.2902(3) 0.1755(2) 0.0463(6) Uij C
C5 0.1025(2) 0.2212(3) 0.0336(2) 0.0428(5) Uij C
C6 0.2156(2) 0.1958(3) -0.0348(2) 0.0454(6) Uij C
C7 -0.2303(2) -0.0312(3) 0.1063(2) 0.0392(5) Uij C
C8 -0.1297(2) 0.1097(2) 0.1044(2) 0.0361(5) Uij C
C9 -0.0078(2) 0.0840(2) 0.0347(2) 0.0341(5) Uij C
H1A -0.450(3) 0.002(3) 0.121(2) 0.072(7) Uiso H
H1B -0.365(2) -0.141(3) 0.230(2) 0.069(7) Uiso H
H2A -0.246(2) 0.106(3) 0.366(2) 0.073(7) Uiso H
H2B -0.430(3) 0.158(3) 0.329(2) 0.071(6) Uiso H
H3A -0.292(2) 0.421(3) 0.282(2) 0.071(7) Uiso H
H3B -0.377(2) 0.338(3) 0.136(2) 0.072(7) Uiso H
H4A -0.062(2) 0.302(3) 0.257(2) 0.058(6) Uiso H
H4B -0.135(2) 0.394(3) 0.112(2) 0.060(6) Uiso H
H5 0.093(2) 0.334(3) 0.080(2) 0.052(5) Uiso H
H6 0.287(2) 0.298(3) -0.039(2) 0.056(6) Uiso H

loop_
_atom_type_symbol
_atom_type_scat_dispersion_real
_atom_type_scat_dispersion_imag
_atom_type_scat_source
H 0 0 'Stewart, Davidson and Simpson (1965)'
C .002 .002 'Cromer and Waber (1974)'

loop_
_geom_angle_atom_site_label_1
_geom_angle_atom_site_label_2
_geom_angle_atom_site_label_3
_geom_angle_site_symmetry_1
_geom_angle_site_symmetry_3
_geom_angle
_geom_angle_publ_flag
C2 C1 C7 ? ? 112.7(2) yes
C1 C2 C3 ? ? 110.0(2) yes
C2 C3 C4 ? ? 110.2(2) yes
C3 C4 C8 ? ? 113.8(2) yes
C6 C5 C9 ? ? 121.2(2) yes
C5 C6 C7 ? 3_555 121.8(2) yes
C1 C7 C6 ? 3_555 118.4(2) yes
C1 C7 C8 ? ? 122.1(2) yes
C6 C7 C8 3_555 ? 119.5(2) yes
C4 C8 C7 ? ? 121.3(2) yes
C4 C8 C9 ? ? 119.3(2) yes
C7 C8 C9 ? ? 119.5(2) yes
C5 C9 C8 ? ? 122.0(2) yes
C5 C9 C9 ? 3_555 117.4(2) yes
C8 C9 C9 ? 3_555 120.6(2) yes
C2 C1 H1A ? ? 109.0(10) no
C2 C1 H1B ? ? 112.0(10) no
C7 C1 H1A ? ? 108.0(10) no
C7 C1 H1B ? ? 108.0(10) no
H1A C1 H1B ? ? 106(2) no
C1 C2 H2A ? ? 109.0(10) no
C1 C2 H2B ? ? 110.0(10) no
C3 C2 H2A ? ? 109.0(10) no
C3 C2 H2B ? ? 112.0(10) no
H2A C2 H2B ? ? 108(2) no
C2 C3 H3A ? ? 111.0(10) no
C2 C3 H3B ? ? 107.0(10) no
C4 C3 H3A ? ? 112.0(10) no
C4 C3 H3B ? ? 109.0(10) no
H3A C3 H3B ? ? 107(2) no
C3 C4 H4A ? ? 108.0(10) no
C3 C4 H4B ? ? 107.0(10) no
C8 C4 H4A ? ? 110.0(10) no
C8 C4 H4B ? ? 109.0(10) no
H4A C4 H4B ? ? 108(2) no
C6 C5 H5 ? ? 121.0(10) no
C9 C5 H5 ? ? 118.0(10) no
C5 C6 H6 ? ? 119.0(10) no
C7 C6 H6 3_555 ? 119.0(10) no

loop_
_geom_bond_atom_site_label_1
_geom_bond_atom_site_label_2
_geom_bond_site_symmetry_2
_geom_bond_distance
_geom_bond_publ_flag
C1 C2 ? 1.524(3) yes
C1 C7 ? 1.517(3) yes
C2 C3 ? 1.507(3) yes
C3 C4 ? 1.524(3) yes
C4 C8 ? 1.509(2) yes
C5 C6 ? 1.357(3) yes
C5 C9 ? 1.416(2) yes
C6 C7 3_555 1.414(2) yes
C7 C8 ? 1.375(2) yes
C8 C9 ? 1.435(2) yes
C9 C9 3_555 1.425(3) yes
C1 H1A ? 0.99(2) no
C1 H1B ? 1.01(2) no
C2 H2A ? 1.04(2) no
C2 H2B ? 1.05(2) no
C3 H3A ? 0.99(2) no
C3 H3B ? 1.05(2) no
C4 H4A ? 1.00(2) no
C4 H4B ? 1.00(2) no
C5 H5 ? 0.95(2) no
C6 H6 ? 0.99(2) no

loop_
_geom_torsion_atom_site_label_1
_geom_torsion_atom_site_label_2
_geom_torsion_atom_site_label_3
_geom_torsion_atom_site_label_4
_geom_torsion
_geom_torsion_publ_flag
C1 C2 C3 C4 -63.5(2) yes
C2 C3 C4 C8 45.3(2) yes
C3 C4 C8 C7 -12.1(3) yes
C4 C8 C7 C1 -3.5(3) yes
C8 C7 C1 C2 -14.6(3) yes
C7 C1 C2 C3 47.6(3) yes
C1 C7 C6* C5* -177.0(2) no
C1 C7 C8 C9 175.8(2) no
C2 C1 C7 C6* 164.0(2) no
C3 C4 C8 C9 168.6(2) no
C4 C8 C7 C6* 178.0(2) no
C4 C8 C9 C5 1.8(2) no
C4 C8 C9 C9* -179.2(2) no
C5 C6 C7* C8* -1.6(3) no
C5 C9 C8 C7 -177.5(2) no
C5 C9 C9* C8* -1.0(3) no
C6 C5 C9 C8 -178.8(2) no
C6 C5 C9 C9* 2.2(3) no
C6 C7* C8* C9* 2.7(2) no
C7 C6* C5* C9* 0.9(3) no
C7 C8 C9 C9* 1.4(3) no
